data_2213411
loop_
_publ_author_name
'Yuan, Hai-Yan'
'Tong, Hong-Bo'
'Wei, Xue-Hong'

_publ_section_title Bis(\h^3^-2-<i>tert</i>-butyl-3-phenyl-1-trimethylsilyl-1-azaallyl)cobalt(II)
_journal_coeditor_code HY2049
_journal_issue 5
_journal_name_full 'Acta Crystallographica Section E'
_journal_page_first m1325
_journal_page_last m1326
_journal_paper_doi 10.1107/S160053680701536X
_journal_volume 63
_journal_year 2007
_chemical_formula_iupac '[Co (C15 H24 N1 Si1)2]'
_chemical_formula_moiety 'C30 H48 Co N2 Si2'
_chemical_formula_sum 'C30 H48 Co N2 Si2'
_chemical_formula_weight 551.81
_chemical_name_systematic
;
Bis(\h^3^-2-tert-butyl-3-phenyl-1-trimethylsilyl-1-azaallyl)cobalt(II)
;
_space_group_IT_number 14
_symmetry_cell_setting monoclinic
_symmetry_space_group_name_Hall '-P 2yn'
_symmetry_space_group_name_H-M 'P 1 21/n 1'
_atom_sites_solution_hydrogens geom
_atom_sites_solution_primary direct
_atom_sites_solution_secondary difmap
_audit_creation_method SHELXL-97
_cell_angle_alpha 90.00
_cell_angle_beta 94.399(3)
_cell_angle_gamma 90.00
_cell_formula_units_Z 2
_cell_length_a 10.3800(17)
_cell_length_b 9.2743(15)
_cell_length_c 16.588(3)
_cell_measurement_reflns_used 2268
_cell_measurement_temperature 293(2)
_cell_measurement_theta_max 24.02
_cell_measurement_theta_min 2.40
_cell_volume 1592.2(5)
_computing_cell_refinement 'SAINT (Siemens, 1996)'
_computing_data_collection 'SMART (Siemens, 1996)'
_computing_data_reduction SAINT
_computing_molecular_graphics 'ORTEP-3 (Farrugia, 1997)'
_computing_publication_material SHELXL97
_computing_structure_refinement 'SHELXL97 (Sheldrick, 1997)'
_computing_structure_solution 'SHELXS97 (Sheldrick, 1997)'
_diffrn_ambient_temperature 293(2)
_diffrn_measured_fraction_theta_full 0.998
_diffrn_measured_fraction_theta_max 0.998
_diffrn_measurement_device_type 'Siemens SMART CCD area-detector'
_diffrn_measurement_method '\f and \w'
_diffrn_radiation_monochromator graphite
_diffrn_radiation_source 'fine-focus sealed tube'
_diffrn_radiation_type MoK\a
_diffrn_radiation_wavelength 0.71073
_diffrn_reflns_av_R_equivalents 0.0250
_diffrn_reflns_av_sigmaI/netI 0.0369
_diffrn_reflns_limit_h_max 12
_diffrn_reflns_limit_h_min -11
_diffrn_reflns_limit_k_max 11
_diffrn_reflns_limit_k_min -9
_diffrn_reflns_limit_l_max 18
_diffrn_reflns_limit_l_min -19
_diffrn_reflns_number 6427
_diffrn_reflns_theta_full 25.01
_diffrn_reflns_theta_max 25.01
_diffrn_reflns_theta_min 2.24
_exptl_absorpt_coefficient_mu 0.634
_exptl_absorpt_correction_T_max 0.8837
_exptl_absorpt_correction_T_min 0.8327
_exptl_absorpt_correction_type multi-scan
_exptl_absorpt_process_details '(SADABS; Sheldrick, 1996)'
_exptl_crystal_colour red
_exptl_crystal_density_diffrn 1.151
_exptl_crystal_density_method 'not measured'
_exptl_crystal_description block
_exptl_crystal_F_000 594
_exptl_crystal_size_max 0.30
_exptl_crystal_size_mid 0.20
_exptl_crystal_size_min 0.20
_refine_diff_density_max 0.468
_refine_diff_density_min -0.289
_refine_ls_extinction_method none
_refine_ls_goodness_of_fit_ref 1.019
_refine_ls_hydrogen_treatment constr
_refine_ls_matrix_type full
_refine_ls_number_parameters 169
_refine_ls_number_reflns 2806
_refine_ls_number_restraints 0
_refine_ls_restrained_S_all 1.019
_refine_ls_R_factor_all 0.0558
_refine_ls_R_factor_gt 0.0450
_refine_ls_shift/su_max 0.000
_refine_ls_shift/su_mean 0.000
_refine_ls_structure_factor_coef Fsqd
_refine_ls_weighting_details 'calc w=1/[\s^2^(Fo^2^)+(0.0707P)^2^+0.4699P] where P=(Fo^2^+2Fc^2^)/3'
_refine_ls_weighting_scheme calc
_refine_ls_wR_factor_gt 0.1156
_refine_ls_wR_factor_ref 0.1234
_reflns_number_gt 2322
_reflns_number_total 2806
_reflns_threshold_expression I>2\s(I)
_cod_data_source_file hy2049.cif
_cod_data_source_block I
_cod_depositor_comments
;
The following automatic conversions were performed:
'_symmetry_cell_setting' value 'Monoclinic' changed to 'monoclinic'
according to '/home/saulius/struct/CIF-dictionaries/cif_core.dic'
dictionary named 'cif_core.dic' version 2.4.1 from 2010-06-29.

Automatic conversion script
Id: cif_fix_enum 1527 2010-12-29 10:47:43Z saulius 

The following automatic conversions were performed:

'_symmetry_cell_setting' value 'Monoclinic' changed to 'monoclinic'
according to /home/saulius/struct/CIF-dictionaries/cif_core.dic
dictionary named 'cif_core.dic' version 2.4.1 from 2010-06-29.

Automatic conversion script
Id: cif_fix_values 1715 2011-07-08 13:25:40Z adriana 
;
_cod_original_sg_symbol_H-M 'P 21/n'
_cod_database_code 2213411
_cod_database_fobs_code 2213411

loop_
_symmetry_equiv_pos_as_xyz
'x, y, z'
'-x+1/2, y+1/2, -z+1/2'
'-x, -y, -z'
'x-1/2, -y-1/2, z-1/2'

loop_
_atom_site_type_symbol
_atom_site_label
_atom_site_fract_x
_atom_site_fract_y
_atom_site_fract_z
_atom_site_U_iso_or_equiv
_atom_site_adp_type
_atom_site_calc_flag
_atom_site_refinement_flags
_atom_site_occupancy
Co Co 0.0000 0.0000 0.0000 0.04000(19) Uani d S 1
N N1 0.0524(2) -0.0472(3) 0.10739(13) 0.0453(5) Uani d . 1
Si Si 0.10681(8) -0.19352(9) 0.16407(5) 0.0551(3) Uani d . 1
C C1 0.2168(4) 0.3333(4) -0.0027(2) 0.0727(9) Uani d . 1
H H1 0.1499 0.3949 -0.0205 0.087 Uiso calc R 1
C C2 0.3404(5) 0.3649(5) -0.0206(3) 0.1011(14) Uani d . 1
H H2 0.3560 0.4467 -0.0507 0.121 Uiso calc R 1
C C3 0.4407(5) 0.2776(6) 0.0054(3) 0.1063(16) Uani d . 1
H H3 0.5244 0.2994 -0.0067 0.128 Uiso calc R 1
C C4 0.4165(3) 0.1571(5) 0.0498(3) 0.0869(12) Uani d . 1
H H4 0.4847 0.0979 0.0684 0.104 Uiso calc R 1
C C5 0.2923(3) 0.1226(4) 0.0670(2) 0.0662(8) Uani d . 1
H H5 0.2776 0.0392 0.0961 0.079 Uiso calc R 1
C C6 0.1892(3) 0.2101(3) 0.04166(17) 0.0523(7) Uani d . 1
C C7 0.0541(3) 0.1902(3) 0.06105(16) 0.0482(6) Uani d . 1
H H7 -0.0056 0.2537 0.0359 0.058 Uiso calc R 1
C C8 0.0035(3) 0.0874(3) 0.11263(15) 0.0458(6) Uani d . 1
C C9 -0.1113(3) 0.1219(3) 0.16323(17) 0.0565(7) Uani d . 1
C C10 -0.1664(5) 0.2702(5) 0.1461(3) 0.131(2) Uani d . 1
H H10A -0.2057 0.2735 0.0918 0.196 Uiso calc R 1
H H10B -0.0984 0.3404 0.1522 0.196 Uiso calc R 1
H H10C -0.2303 0.2910 0.1834 0.196 Uiso calc R 1
C C11 -0.0633(4) 0.1141(7) 0.2510(2) 0.1199(19) Uani d . 1
H H11A 0.0019 0.1863 0.2624 0.180 Uiso calc R 1
H H11B -0.0271 0.0204 0.2626 0.180 Uiso calc R 1
H H11C -0.1339 0.1306 0.2840 0.180 Uiso calc R 1
C C12 -0.2197(4) 0.0138(5) 0.1449(3) 0.0984(15) Uani d . 1
H H12A -0.2891 0.0338 0.1783 0.148 Uiso calc R 1
H H12B -0.1878 -0.0820 0.1558 0.148 Uiso calc R 1
H H12C -0.2506 0.0212 0.0890 0.148 Uiso calc R 1
C C13 0.2163(4) -0.1293(5) 0.2502(2) 0.0902(12) Uani d . 1
H H13A 0.2809 -0.0672 0.2305 0.135 Uiso calc R 1
H H13B 0.2574 -0.2104 0.2773 0.135 Uiso calc R 1
H H13C 0.1673 -0.0770 0.2873 0.135 Uiso calc R 1
C C14 -0.0186(4) -0.3107(4) 0.2055(3) 0.0954(13) Uani d . 1
H H14A -0.0604 -0.2588 0.2463 0.143 Uiso calc R 1
H H14B 0.0216 -0.3957 0.2289 0.143 Uiso calc R 1
H H14C -0.0814 -0.3378 0.1627 0.143 Uiso calc R 1
C C15 0.2008(5) -0.3049(5) 0.0976(2) 0.1003(14) Uani d . 1
H H15A 0.1428 -0.3571 0.0604 0.150 Uiso calc R 1
H H15B 0.2533 -0.3718 0.1298 0.150 Uiso calc R 1
H H15C 0.2552 -0.2439 0.0681 0.150 Uiso calc R 1

loop_
_atom_site_aniso_label
_atom_site_aniso_U_11
_atom_site_aniso_U_22
_atom_site_aniso_U_33
_atom_site_aniso_U_12
_atom_site_aniso_U_13
_atom_site_aniso_U_23
Co 0.0399(3) 0.0442(3) 0.0362(3) 0.0015(2) 0.00430(19) -0.00182(19)
N1 0.0470(12) 0.0525(13) 0.0364(11) 0.0020(10) 0.0032(9) -0.0013(10)
Si 0.0594(5) 0.0580(5) 0.0473(4) 0.0019(4) 0.0005(4) 0.0073(4)
C1 0.080(2) 0.065(2) 0.075(2) -0.0181(18) 0.0170(18) -0.0062(17)
C2 0.102(3) 0.093(3) 0.112(3) -0.041(3) 0.037(3) -0.007(3)
C3 0.073(3) 0.128(4) 0.123(4) -0.043(3) 0.041(3) -0.031(3)
C4 0.050(2) 0.110(3) 0.101(3) -0.011(2) 0.0094(19) -0.021(3)
C5 0.0503(17) 0.078(2) 0.071(2) -0.0056(16) 0.0040(14) -0.0064(16)
C6 0.0553(16) 0.0548(17) 0.0471(15) -0.0132(13) 0.0061(12) -0.0132(13)
C7 0.0482(15) 0.0489(15) 0.0473(15) 0.0005(12) 0.0032(12) -0.0033(12)
C8 0.0458(14) 0.0559(17) 0.0357(13) -0.0015(12) 0.0036(11) -0.0082(11)
C9 0.0559(17) 0.0665(19) 0.0488(16) 0.0018(14) 0.0154(13) -0.0092(13)
C10 0.150(5) 0.111(4) 0.142(4) 0.067(3) 0.087(4) 0.022(3)
C11 0.093(3) 0.214(6) 0.056(2) 0.008(3) 0.025(2) -0.035(3)
C12 0.064(2) 0.122(4) 0.114(4) -0.008(2) 0.041(2) -0.037(3)
C13 0.100(3) 0.099(3) 0.067(2) -0.005(2) -0.027(2) 0.014(2)
C14 0.100(3) 0.083(3) 0.103(3) -0.014(2) 0.007(2) 0.030(2)
C15 0.127(4) 0.097(3) 0.078(2) 0.059(3) 0.012(2) 0.012(2)

loop_
_atom_type_symbol
_atom_type_description
_atom_type_scat_dispersion_real
_atom_type_scat_dispersion_imag
_atom_type_scat_source
C C 0.0033 0.0016 'International Tables Vol C Tables 4.2.6.8 and 6.1.1.4'
H H 0.0000 0.0000 'International Tables Vol C Tables 4.2.6.8 and 6.1.1.4'
N N 0.0061 0.0033 'International Tables Vol C Tables 4.2.6.8 and 6.1.1.4'
Si Si 0.0817 0.0704 'International Tables Vol C Tables 4.2.6.8 and 6.1.1.4'
Co Co 0.3494 0.9721 'International Tables Vol C Tables 4.2.6.8 and 6.1.1.4'

loop_
_geom_angle_atom_site_label_1
_geom_angle_atom_site_label_2
_geom_angle_atom_site_label_3
_geom_angle_site_symmetry_1
_geom_angle_site_symmetry_3
_geom_angle
N1 Co N1 . 3 180.00(15)
N1 Co C8 . . 40.23(10)
N1 Co C8 3 . 139.77(10)
N1 Co C8 . 3 139.77(10)
N1 Co C8 3 3 40.23(10)
C8 Co C8 . 3 180.00(5)
N1 Co C7 . . 71.86(10)
N1 Co C7 3 . 108.14(10)
C8 Co C7 . . 39.94(11)
C8 Co C7 3 . 140.06(11)
N1 Co C7 . 3 108.14(10)
N1 Co C7 3 3 71.86(10)
C8 Co C7 . 3 140.06(11)
C8 Co C7 3 3 39.94(11)
C7 Co C7 . 3 180.00(13)
C8 N1 Si . . 143.26(18)
C8 N1 Co . . 76.27(14)
Si N1 Co . . 139.68(14)
N1 Si C15 . . 106.37(15)
N1 Si C13 . . 108.88(15)
C15 Si C13 . . 108.6(2)
N1 Si C14 . . 116.84(16)
C15 Si C14 . . 108.0(2)
C13 Si C14 . . 107.85(19)
C2 C1 C6 . . 121.4(4)
C2 C1 H1 . . 119.3
C6 C1 H1 . . 119.3
C3 C2 C1 . . 120.7(4)
C3 C2 H2 . . 119.7
C1 C2 H2 . . 119.7
C2 C3 C4 . . 119.2(4)
C2 C3 H3 . . 120.4
C4 C3 H3 . . 120.4
C3 C4 C5 . . 120.9(4)
C3 C4 H4 . . 119.6
C5 C4 H4 . . 119.6
C4 C5 C6 . . 120.9(4)
C4 C5 H5 . . 119.5
C6 C5 H5 . . 119.5
C5 C6 C1 . . 117.0(3)
C5 C6 C7 . . 125.9(3)
C1 C6 C7 . . 117.0(3)
C8 C7 C6 . . 128.5(3)
C8 C7 Co . . 67.93(14)
C6 C7 Co . . 103.01(17)
C8 C7 H7 . . 115.7
C6 C7 H7 . . 115.7
Co C7 H7 . . 100.0
N1 C8 C7 . . 115.2(2)
N1 C8 C9 . . 122.4(2)
C7 C8 C9 . . 122.0(2)
N1 C8 Co . . 63.50(13)
C7 C8 Co . . 72.13(15)
C9 C8 Co . . 128.49(19)
C11 C9 C10 . . 108.6(4)
C11 C9 C12 . . 110.3(3)
C10 C9 C12 . . 107.4(4)
C11 C9 C8 . . 107.7(3)
C10 C9 C8 . . 112.6(3)
C12 C9 C8 . . 110.2(2)
C9 C10 H10A . . 109.5
C9 C10 H10B . . 109.5
H10A C10 H10B . . 109.5
C9 C10 H10C . . 109.5
H10A C10 H10C . . 109.5
H10B C10 H10C . . 109.5
C9 C11 H11A . . 109.5
C9 C11 H11B . . 109.5
H11A C11 H11B . . 109.5
C9 C11 H11C . . 109.5
H11A C11 H11C . . 109.5
H11B C11 H11C . . 109.5
C9 C12 H12A . . 109.5
C9 C12 H12B . . 109.5
H12A C12 H12B . . 109.5
C9 C12 H12C . . 109.5
H12A C12 H12C . . 109.5
H12B C12 H12C . . 109.5
Si C13 H13A . . 109.5
Si C13 H13B . . 109.5
H13A C13 H13B . . 109.5
Si C13 H13C . . 109.5
H13A C13 H13C . . 109.5
H13B C13 H13C . . 109.5
Si C14 H14A . . 109.5
Si C14 H14B . . 109.5
H14A C14 H14B . . 109.5
Si C14 H14C . . 109.5
H14A C14 H14C . . 109.5
H14B C14 H14C . . 109.5
Si C15 H15A . . 109.5
Si C15 H15B . . 109.5
H15A C15 H15B . . 109.5
Si C15 H15C . . 109.5
H15A C15 H15C . . 109.5
H15B C15 H15C . . 109.5

loop_
_geom_bond_atom_site_label_1
_geom_bond_atom_site_label_2
_geom_bond_site_symmetry_2
_geom_bond_distance
_geom_bond_publ_flag
Co N1 . 1.874(2) y
Co N1 3 1.874(2) y
Co C8 . 2.034(2) y
Co C8 3 2.034(2) y
Co C7 . 2.089(3) y
Co C7 3 2.089(3) y
N1 C8 . 1.353(4) ?
N1 Si . 1.721(2) ?
Si C15 . 1.843(4) ?
Si C13 . 1.854(3) ?
Si C14 . 1.867(4) ?
C1 C2 . 1.370(5) ?
C1 C6 . 1.400(4) ?
C1 H1 . 0.9300 ?
C2 C3 . 1.362(7) ?
C2 H2 . 0.9300 ?
C3 C4 . 1.372(6) ?
C3 H3 . 0.9300 ?
C4 C5 . 1.380(5) ?
C4 H4 . 0.9300 ?
C5 C6 . 1.383(4) ?
C5 H5 . 0.9300 ?
C6 C7 . 1.474(4) ?
C7 C8 . 1.409(4) ?
C7 H7 . 0.9300 ?
C8 C9 . 1.543(4) ?
C9 C11 . 1.504(5) ?
C9 C10 . 1.508(5) ?
C9 C12 . 1.520(5) ?
C10 H10A . 0.9600 ?
C10 H10B . 0.9600 ?
C10 H10C . 0.9600 ?
C11 H11A . 0.9600 ?
C11 H11B . 0.9600 ?
C11 H11C . 0.9600 ?
C12 H12A . 0.9600 ?
C12 H12B . 0.9600 ?
C12 H12C . 0.9600 ?
C13 H13A . 0.9600 ?
C13 H13B . 0.9600 ?
C13 H13C . 0.9600 ?
C14 H14A . 0.9600 ?
C14 H14B . 0.9600 ?
C14 H14C . 0.9600 ?
C15 H15A . 0.9600 ?
C15 H15B . 0.9600 ?
C15 H15C . 0.9600 ?
